data_1573394
_journal_paper_doi 10.1039/D4NJ04219K
_chemical_absolute_configuration ad
_chemical_formula_moiety 'C7 H5 N7 O5'
_chemical_formula_sum 'C7 H5 N7 O5'
_chemical_formula_weight 267.18
_space_group_crystal_system orthorhombic
_space_group_IT_number 19
_space_group_name_Hall 'P 2ac 2ab'
_space_group_name_H-M_alt 'P 21 21 21'
_atom_sites_solution_hydrogens difmap
_atom_sites_solution_primary dual
_audit_creation_date 2024-11-09
_audit_creation_method
;
Olex2 1.2
(compiled 2018.05.29 svn.r3508 for OlexSys, GUI svn.r5506)
;
_audit_update_record
;
2024-11-14 deposited with the CCDC.	2024-11-21 downloaded from the CCDC.
;
_cell_angle_alpha 90
_cell_angle_beta 90
_cell_angle_gamma 90
_cell_formula_units_Z 4
_cell_length_a 5.8169(3)
_cell_length_b 10.8115(5)
_cell_length_c 15.0344(8)
_cell_measurement_reflns_used 2583
_cell_measurement_temperature 102.0
_cell_volume 945.50(8)
_computing_cell_refinement 'SAINT V8.40A (?, 2016)'
_computing_data_collection 'Bruker SMART APEX II diffractometer'
_computing_data_reduction 'SAINT V8.40A (?, 2016)'
_computing_molecular_graphics 'Olex2 (Dolomanov et al., 2009)'
_computing_publication_material 'Olex2 (Dolomanov et al., 2009)'
_computing_structure_refinement 'ShelXL (Sheldrick, 2015)'
_computing_structure_solution 'ShelXT (Sheldrick, 2015)'
_diffrn_ambient_temperature 102.0
_diffrn_measured_fraction_theta_full 0.999
_diffrn_measured_fraction_theta_max 1.000
_diffrn_measurement_device_type 'CCD area detector'
_diffrn_measurement_method 'phi and omega scans'
_diffrn_radiation_monochromator graphite
_diffrn_radiation_type MoK\a
_diffrn_radiation_wavelength 0.71073
_diffrn_reflns_av_R_equivalents 0.0758
_diffrn_reflns_av_unetI/netI 0.0553
_diffrn_reflns_Laue_measured_fraction_full 0.999
_diffrn_reflns_Laue_measured_fraction_max 1.000
_diffrn_reflns_limit_h_max 7
_diffrn_reflns_limit_h_min -7
_diffrn_reflns_limit_k_max 13
_diffrn_reflns_limit_k_min -13
_diffrn_reflns_limit_l_max 16
_diffrn_reflns_limit_l_min -18
_diffrn_reflns_number 8679
_diffrn_reflns_point_group_measured_fraction_full 0.999
_diffrn_reflns_point_group_measured_fraction_max 1.000
_diffrn_reflns_theta_full 25.242
_diffrn_reflns_theta_max 25.732
_diffrn_reflns_theta_min 2.320
_exptl_absorpt_coefficient_mu 0.162
_exptl_absorpt_correction_T_max 0.7453
_exptl_absorpt_correction_T_min 0.5613
_exptl_crystal_colour 'clear light yellow'
_exptl_crystal_colour_lustre clear
_exptl_crystal_colour_modifier light
_exptl_crystal_colour_primary yellow
_exptl_crystal_density_diffrn 1.877
_exptl_crystal_description needle
_exptl_crystal_F_000 544
_exptl_crystal_size_max 0.15
_exptl_crystal_size_mid 0.12
_exptl_crystal_size_min 0.02
_refine_diff_density_max 0.164
_refine_diff_density_min -0.227
_refine_diff_density_rms 0.049
_refine_ls_abs_structure_details
;
 Flack x determined using 509 quotients [(I+)-(I-)]/[(I+)+(I-)]
 (Parsons and Flack (2004), Acta Cryst. A60, s61).
;
_refine_ls_abs_structure_Flack -0.8(10)
_refine_ls_extinction_method none
_refine_ls_goodness_of_fit_ref 1.037
_refine_ls_hydrogen_treatment refall
_refine_ls_matrix_type full
_refine_ls_number_parameters 192
_refine_ls_number_reflns 1798
_refine_ls_number_restraints 0
_refine_ls_restrained_S_all 1.037
_refine_ls_R_factor_all 0.0562
_refine_ls_R_factor_gt 0.0389
_refine_ls_shift/su_max 0.000
_refine_ls_shift/su_mean 0.000
_refine_ls_structure_factor_coef Fsqd
_refine_ls_weighting_details
;
 w=1/[\s^2^(Fo^2^)+(0.0411P)^2^+0.1607P]
 where P=(Fo^2^+2Fc^2^)/3
;
_refine_ls_weighting_scheme calc
_refine_ls_wR_factor_gt 0.0844
_refine_ls_wR_factor_ref 0.0939
_reflns_Friedel_coverage 0.674
_reflns_Friedel_fraction_full 1.000
_reflns_Friedel_fraction_max 1.000
_reflns_number_gt 1477
_reflns_number_total 1798
_reflns_threshold_expression 'I > 2\s(I)'
_cod_data_source_file d4nj04219k2.cif
_cod_data_source_block czw-230925
_cod_database_code 1573394
_shelxl_version_number 2013-2
_shelx_space_group_comment
;
The symmetry employed for this shelxl refinement is uniquely defined
by the following loop, which should always be used as a source of
symmetry information in preference to the above space-group names.
They are only intended as comments.
;
_olex2_refinement_description
;
;
_olex2_submission_special_instructions 'No special instructions were received'

loop_
_space_group_symop_operation_xyz
'x, y, z'
'-x+1/2, -y, z+1/2'
'-x, y+1/2, -z+1/2'
'x+1/2, -y+1/2, -z'

loop_
_atom_site_label
_atom_site_type_symbol
_atom_site_fract_x
_atom_site_fract_y
_atom_site_fract_z
_atom_site_U_iso_or_equiv
_atom_site_adp_type
_atom_site_occupancy
_atom_site_site_symmetry_order
_atom_site_calc_flag
_atom_site_refinement_flags_posn
_atom_site_refinement_flags_adp
_atom_site_refinement_flags_occupancy
_atom_site_disorder_assembly
_atom_site_disorder_group
C1 C -0.9164(6) -0.4699(3) -0.7747(2) 0.0223(9) Uani 1 1 d . . . . .
C2 C -0.9771(6) -0.4691(3) -0.6835(2) 0.0199(8) Uani 1 1 d . . . . .
C3 C -0.8467(7) -0.4067(3) -0.6203(2) 0.0224(9) Uani 1 1 d . . . . .
H3 H -0.900(6) -0.409(3) -0.557(2) 0.015(9) Uiso 1 1 d . . . . .
C4 C -0.6557(7) -0.3424(3) -0.6448(2) 0.0215(8) Uani 1 1 d . . . . .
C5 C -0.5835(6) -0.3381(3) -0.7348(2) 0.0210(8) Uani 1 1 d . . . . .
C6 C -0.7211(6) -0.3953(3) -0.7993(3) 0.0210(8) Uani 1 1 d . . . . .
C7 C -0.6561(7) -0.3648(3) -0.8888(2) 0.0219(8) Uani 1 1 d . . . . .
N1 N -0.4559(6) -0.3095(3) -0.9069(2) 0.0245(7) Uani 1 1 d . . . . .
N2 N -0.3245(6) -0.2770(3) -0.8374(2) 0.0239(7) Uani 1 1 d . . . . .
N3 N -0.3791(5) -0.2818(3) -0.75253(19) 0.0227(8) Uani 1 1 d . . . . .
N4 N -0.5368(5) -0.2699(3) -0.5775(2) 0.0247(7) Uani 1 1 d . . . . .
N5 N -1.1773(6) -0.5329(3) -0.6504(2) 0.0236(7) Uani 1 1 d . . . . .
N6 N -1.0309(7) -0.5338(3) -0.8371(2) 0.0283(8) Uani 1 1 d . . . . .
H6A H -0.959(7) -0.550(4) -0.886(3) 0.026(11) Uiso 1 1 d . . . . .
H6B H -1.137(7) -0.583(4) -0.819(3) 0.029(12) Uiso 1 1 d . . . . .
N7 N -0.7839(7) -0.3876(3) -0.9608(2) 0.0276(8) Uani 1 1 d . . . . .
H7A H -0.732(6) -0.359(4) -1.009(3) 0.024(11) Uiso 1 1 d . . . . .
H7B H -0.938(8) -0.395(4) -0.954(3) 0.038(13) Uiso 1 1 d . . . . .
O1 O -0.1322(5) -0.2319(2) -0.85764(18) 0.0283(7) Uani 1 1 d . . . . .
O2 O -0.4813(5) -0.1627(2) -0.59568(17) 0.0331(7) Uani 1 1 d . . . . .
O3 O -0.5053(5) -0.3174(2) -0.50360(17) 0.0306(7) Uani 1 1 d . . . . .
O4 O -1.2142(5) -0.5342(3) -0.56977(18) 0.0334(7) Uani 1 1 d . . . . .
O5 O -1.3093(5) -0.5830(2) -0.70425(18) 0.0295(7) Uani 1 1 d . . . . .

loop_
_atom_site_aniso_label
_atom_site_aniso_U_11
_atom_site_aniso_U_22
_atom_site_aniso_U_33
_atom_site_aniso_U_23
_atom_site_aniso_U_13
_atom_site_aniso_U_12
C1 0.028(2) 0.0177(18) 0.021(2) 0.0005(15) -0.0040(17) 0.0040(17)
C2 0.021(2) 0.0158(16) 0.023(2) 0.0023(14) 0.0001(16) 0.0021(17)
C3 0.030(2) 0.0184(19) 0.019(2) 0.0001(15) 0.0015(18) 0.0045(17)
C4 0.0266(19) 0.0183(18) 0.0196(19) -0.0027(15) -0.0004(18) 0.0007(17)
C5 0.025(2) 0.0155(18) 0.022(2) 0.0029(15) -0.0028(17) 0.0048(16)
C6 0.0216(18) 0.0180(17) 0.023(2) -0.0010(16) 0.0001(16) 0.0031(15)
C7 0.028(2) 0.0175(17) 0.020(2) -0.0017(15) 0.0002(18) 0.0034(17)
N1 0.0309(18) 0.0213(16) 0.0213(17) -0.0007(13) 0.0010(15) 0.0008(14)
N2 0.0245(17) 0.0181(16) 0.0289(19) 0.0025(13) 0.0022(15) 0.0028(15)
N3 0.0250(18) 0.0213(17) 0.0219(18) 0.0013(13) 0.0013(14) 0.0011(14)
N4 0.0270(17) 0.0224(16) 0.0245(17) 0.0013(13) 0.0010(15) -0.0015(15)
N5 0.0240(17) 0.0188(15) 0.0280(19) 0.0016(14) -0.0021(16) 0.0019(15)
N6 0.035(2) 0.0260(18) 0.0239(19) -0.0022(15) 0.0019(17) -0.0087(18)
N7 0.033(2) 0.0306(19) 0.0195(19) 0.0026(15) 0.0025(17) 0.0007(16)
O1 0.0256(15) 0.0251(15) 0.0344(16) 0.0023(12) 0.0063(13) -0.0020(12)
O2 0.0477(18) 0.0234(14) 0.0282(15) 0.0016(12) -0.0030(14) -0.0086(14)
O3 0.0406(17) 0.0303(15) 0.0210(14) 0.0045(11) -0.0070(14) -0.0024(13)
O4 0.0350(17) 0.0399(17) 0.0253(16) 0.0017(13) 0.0052(13) -0.0039(14)
O5 0.0289(15) 0.0250(14) 0.0345(16) -0.0007(13) -0.0020(14) -0.0054(13)

loop_
_atom_type_symbol
_atom_type_description
_atom_type_scat_dispersion_real
_atom_type_scat_dispersion_imag
_atom_type_scat_source
C C 0.0033 0.0016 'International Tables Vol C Tables 4.2.6.8 and 6.1.1.4'
H H 0.0000 0.0000 'International Tables Vol C Tables 4.2.6.8 and 6.1.1.4'
N N 0.0061 0.0033 'International Tables Vol C Tables 4.2.6.8 and 6.1.1.4'
O O 0.0106 0.0060 'International Tables Vol C Tables 4.2.6.8 and 6.1.1.4'

loop_
_geom_angle_atom_site_label_1
_geom_angle_atom_site_label_2
_geom_angle_atom_site_label_3
_geom_angle
_geom_angle_site_symmetry_1
_geom_angle_site_symmetry_3
_geom_angle_publ_flag
C2 C1 C6 116.2(3) . . ?
N6 C1 C2 123.8(4) . . ?
N6 C1 C6 120.0(3) . . ?
C1 C2 N5 122.2(3) . . ?
C3 C2 C1 121.9(4) . . ?
C3 C2 N5 115.9(3) . . ?
C2 C3 H3 118(2) . . ?
C4 C3 C2 120.5(3) . . ?
C4 C3 H3 122(2) . . ?
C3 C4 C5 121.2(3) . . ?
C3 C4 N4 118.3(3) . . ?
C5 C4 N4 120.4(3) . . ?
C6 C5 C4 118.5(3) . . ?
N3 C5 C4 117.4(3) . . ?
N3 C5 C6 124.1(3) . . ?
C5 C6 C1 121.3(4) . . ?
C5 C6 C7 113.4(3) . . ?
C7 C6 C1 125.2(4) . . ?
N1 C7 C6 121.5(3) . . ?
N7 C7 C6 124.8(4) . . ?
N7 C7 N1 113.7(3) . . ?
C7 N1 N2 117.0(3) . . ?
N3 N2 N1 127.5(3) . . ?
O1 N2 N1 114.8(3) . . ?
O1 N2 N3 117.7(3) . . ?
N2 N3 C5 114.7(3) . . ?
O2 N4 C4 118.4(3) . . ?
O2 N4 O3 123.4(3) . . ?
O3 N4 C4 118.1(3) . . ?
O4 N5 C2 119.1(3) . . ?
O4 N5 O5 122.0(3) . . ?
O5 N5 C2 118.9(3) . . ?
C1 N6 H6A 117(3) . . ?
C1 N6 H6B 117(3) . . ?
H6A N6 H6B 119(4) . . ?
C7 N7 H7A 116(3) . . ?
C7 N7 H7B 118(3) . . ?
H7A N7 H7B 119(4) . . ?

loop_
_geom_bond_atom_site_label_1
_geom_bond_atom_site_label_2
_geom_bond_distance
_geom_bond_site_symmetry_2
_geom_bond_publ_flag
C1 C2 1.416(5) . ?
C1 C6 1.442(5) . ?
C1 N6 1.342(5) . ?
C2 C3 1.391(5) . ?
C2 N5 1.442(5) . ?
C3 H3 1.00(3) . ?
C3 C4 1.361(5) . ?
C4 C5 1.417(5) . ?
C4 N4 1.455(5) . ?
C5 C6 1.401(5) . ?
C5 N3 1.363(5) . ?
C6 C7 1.436(5) . ?
C7 N1 1.337(5) . ?
C7 N7 1.337(5) . ?
N1 N2 1.341(4) . ?
N2 N3 1.316(4) . ?
N2 O1 1.258(4) . ?
N4 O2 1.234(4) . ?
N4 O3 1.237(4) . ?
N5 O4 1.232(4) . ?
N5 O5 1.240(4) . ?
N6 H6A 0.86(4) . ?
N6 H6B 0.86(4) . ?
N7 H7A 0.85(4) . ?
N7 H7B 0.90(5) . ?
